data_7150714
loop_
_publ_author_name
'Lu, Ting'
'Hayashi, Ryuji'
'Hsung, Richard P.'
'DeKorver, Kyle A.'
'Lohse, Andrew G.'
'Song, Zhenlei'
'Tang, Yu'

_publ_section_title
;
 Synthesis of amido-spiro[2.2]pentanes via Simmons--Smith
 cyclopropanation of allenamides
;
_journal_issue 16
_journal_name_full 'Organic &amp; Biomolecular Chemistry'
_journal_page_first 3331
_journal_page_last 3337
_journal_paper_doi 10.1039/b908205k
_journal_volume 7
_journal_year 2009
_chemical_absolute_configuration rm
_chemical_formula_moiety 'C14 H15 N O2'
_chemical_formula_sum 'C14 H15 N O2'
_chemical_formula_weight 229.27
_chemical_name_common 08084
_chemical_name_systematic
;
?
;
_space_group_IT_number 1
_symmetry_cell_setting triclinic
_symmetry_space_group_name_Hall 'P 1'
_symmetry_space_group_name_H-M 'P 1'
_atom_sites_solution_hydrogens geom
_atom_sites_solution_primary direct
_atom_sites_solution_secondary difmap
_audit_creation_method SHELXL-97
_cell_angle_alpha 84.5470(10)
_cell_angle_beta 86.5820(10)
_cell_angle_gamma 76.4120(10)
_cell_formula_units_Z 3
_cell_length_a 6.2295(4)
_cell_length_b 11.8164(7)
_cell_length_c 12.8744(8)
_cell_measurement_reflns_used 4023
_cell_measurement_temperature 173(2)
_cell_measurement_theta_max 25.58
_cell_measurement_theta_min 2.29
_cell_volume 916.31(10)
_computing_cell_refinement 'SAINT, Bruker'
_computing_data_collection 'SMART, Bruker'
_computing_data_reduction 'SAINT, Bruker'
_computing_molecular_graphics 'SHELXTL, Bruker'
_computing_publication_material 'Bruker SHELXTL'
_computing_structure_refinement 'SHELXL-97 (Sheldrick, 1997)'
_computing_structure_solution 'SHELXS-97 (Sheldrick, 1990)'
_diffrn_ambient_temperature 173(2)
_diffrn_measured_fraction_theta_full 0.995
_diffrn_measured_fraction_theta_max 0.995
_diffrn_measurement_device_type 'Bruker SMART Platform CCD'
_diffrn_measurement_method 'area detector, omega scans per phi'
_diffrn_radiation_monochromator graphite
_diffrn_radiation_source 'normal-focus sealed tube'
_diffrn_radiation_type MoK\a
_diffrn_radiation_wavelength 0.71073
_diffrn_reflns_av_R_equivalents 0.0242
_diffrn_reflns_av_sigmaI/netI 0.0280
_diffrn_reflns_limit_h_max 7
_diffrn_reflns_limit_h_min -7
_diffrn_reflns_limit_k_max 14
_diffrn_reflns_limit_k_min -14
_diffrn_reflns_limit_l_max 16
_diffrn_reflns_limit_l_min -16
_diffrn_reflns_number 10128
_diffrn_reflns_theta_full 26.39
_diffrn_reflns_theta_max 26.39
_diffrn_reflns_theta_min 1.59
_exptl_absorpt_coefficient_mu 0.083
_exptl_absorpt_correction_T_max 0.9934
_exptl_absorpt_correction_T_min 0.9595
_exptl_absorpt_correction_type multi-scan
_exptl_absorpt_process_details 'SADABS, R. Blessing, 1995'
_exptl_crystal_colour colorless
_exptl_crystal_density_diffrn 1.246
_exptl_crystal_density_method 'not measured'
_exptl_crystal_description plate
_exptl_crystal_F_000 366
_exptl_crystal_size_max 0.50
_exptl_crystal_size_mid 0.30
_exptl_crystal_size_min 0.08
_refine_diff_density_max 0.160
_refine_diff_density_min -0.144
_refine_diff_density_rms 0.027
_refine_ls_abs_structure_details 'Flack H D (1983), 3730 Friedel Pairs, Acta Cryst. A39, 876-881'
_refine_ls_abs_structure_Flack 0(10)
_refine_ls_extinction_method none
_refine_ls_goodness_of_fit_ref 1.038
_refine_ls_hydrogen_treatment constr
_refine_ls_matrix_type full
_refine_ls_number_parameters 460
_refine_ls_number_reflns 3730
_refine_ls_number_restraints 3
_refine_ls_restrained_S_all 1.037
_refine_ls_R_factor_all 0.0424
_refine_ls_R_factor_gt 0.0320
_refine_ls_shift/su_max 0.000
_refine_ls_shift/su_mean 0.000
_refine_ls_structure_factor_coef Fsqd
_refine_ls_weighting_details 'calc w=1/[\s^2^(Fo^2^)+(0.0398P)^2^+0.0858P] where P=(Fo^2^+2Fc^2^)/3'
_refine_ls_weighting_scheme calc
_refine_ls_wR_factor_gt 0.0732
_refine_ls_wR_factor_ref 0.0793
_reflns_number_gt 3233
_reflns_number_total 3730
_reflns_threshold_expression >2sigma(I)
_cod_data_source_file b908205k.txt
_cod_data_source_block 08084
_cod_depositor_comments
;
The following automatic conversions were performed:
'_symmetry_cell_setting' value 'Triclinic' changed to 'triclinic'
according to '/home/saulius/struct/CIF-dictionaries/cif_core.dic'
dictionary named 'cif_core.dic' version 2.4.1 from 2010-06-29.

Automatic conversion script
Id: cif_fix_enum 1527 2010-12-29 10:47:43Z saulius 
;
_cod_original_sg_symbol_H-M P1
_cod_database_code 7150714

loop_
_symmetry_equiv_pos_as_xyz
'x, y, z'

loop_
_atom_site_label
_atom_site_type_symbol
_atom_site_fract_x
_atom_site_fract_y
_atom_site_fract_z
_atom_site_U_iso_or_equiv
_atom_site_adp_type
_atom_site_occupancy
_atom_site_symmetry_multiplicity
_atom_site_calc_flag
_atom_site_refinement_flags
_atom_site_disorder_assembly
_atom_site_disorder_group
O1 O -0.3899(3) 0.92079(17) 0.01639(13) 0.0469(4) Uani 1 1 d . . .
O2 O -0.0400(3) 0.82138(15) -0.01128(12) 0.0415(4) Uani 1 1 d . . .
N1 N -0.0952(3) 0.97002(16) 0.08725(14) 0.0318(4) Uani 1 1 d . . .
C1 C -0.1955(4) 0.9071(2) 0.03145(17) 0.0347(5) Uani 1 1 d . . .
C2 C 0.1777(4) 0.8354(2) 0.01016(18) 0.0386(5) Uani 1 1 d . . .
H2A H 0.2447 0.8717 -0.0522 0.046 Uiso 1 1 calc R . .
H2B H 0.2765 0.7590 0.0312 0.046 Uiso 1 1 calc R . .
C3 C 0.1389(3) 0.91572(19) 0.10004(16) 0.0311(5) Uani 1 1 d . . .
H3A H 0.2279 0.9762 0.0859 0.037 Uiso 1 1 calc R . .
C4 C 0.1890(3) 0.85197(18) 0.20672(16) 0.0301(5) Uani 1 1 d . . .
C5 C 0.0589(4) 0.7800(2) 0.25487(19) 0.0386(5) Uani 1 1 d . . .
H5A H -0.0693 0.7727 0.2221 0.046 Uiso 1 1 calc R . .
C6 C 0.1144(4) 0.7189(2) 0.3500(2) 0.0438(6) Uani 1 1 d . . .
H6A H 0.0245 0.6697 0.3821 0.053 Uiso 1 1 calc R . .
C7 C 0.2990(4) 0.7289(2) 0.39859(19) 0.0433(6) Uani 1 1 d . . .
H7A H 0.3380 0.6857 0.4635 0.052 Uiso 1 1 calc R . .
C8 C 0.4269(4) 0.8017(2) 0.35282(19) 0.0447(6) Uani 1 1 d . . .
H8A H 0.5530 0.8100 0.3868 0.054 Uiso 1 1 calc R . .
C9 C 0.3720(4) 0.8630(2) 0.25711(18) 0.0377(5) Uani 1 1 d . . .
H9A H 0.4611 0.9131 0.2259 0.045 Uiso 1 1 calc R . .
C10 C -0.2082(4) 1.0572(2) 0.15481(18) 0.0369(5) Uani 1 1 d . . .
H10A H -0.2305 1.0287 0.2294 0.044 Uiso 1 1 calc R . .
C11 C -0.3867(4) 1.1582(2) 0.1121(2) 0.0507(7) Uani 1 1 d . . .
H11A H -0.4206 1.1615 0.0375 0.061 Uiso 1 1 calc R . .
H11B H -0.5150 1.1883 0.1590 0.061 Uiso 1 1 calc R . .
C12 C -0.1703(4) 1.1759(2) 0.1369(2) 0.0433(6) Uani 1 1 d . . .
C13 C -0.0778(5) 1.2547(3) 0.1949(3) 0.0626(8) Uani 1 1 d . . .
H13A H 0.0266 1.2188 0.2504 0.075 Uiso 1 1 calc R . .
H13B H -0.1740 1.3317 0.2087 0.075 Uiso 1 1 calc R . .
C14 C -0.0031(5) 1.2332(2) 0.0825(2) 0.0552(7) Uani 1 1 d . . .
H14A H -0.0538 1.2972 0.0278 0.066 Uiso 1 1 calc R . .
H14B H 0.1468 1.1843 0.0695 0.066 Uiso 1 1 calc R . .
O3 O 0.3859(3) 0.15136(19) 0.39831(16) 0.0601(5) Uani 1 1 d . . .
O4 O 0.7071(3) 0.01719(15) 0.41823(14) 0.0518(5) Uani 1 1 d . . .
N2 N 0.6883(3) 0.19456(17) 0.46530(14) 0.0353(4) Uani 1 1 d . . .
C15 C 0.5745(4) 0.1258(2) 0.42595(18) 0.0421(6) Uani 1 1 d . . .
C16 C 0.9258(5) 0.0149(2) 0.4502(2) 0.0522(7) Uani 1 1 d . . .
H16A H 1.0320 0.0074 0.3895 0.063 Uiso 1 1 calc R . .
H16B H 0.9760 -0.0518 0.5025 0.063 Uiso 1 1 calc R . .
C17 C 0.9092(4) 0.1310(2) 0.49791(18) 0.0372(5) Uani 1 1 d . . .
H17A H 1.0227 0.1709 0.4632 0.045 Uiso 1 1 calc R . .
C18 C 0.9305(3) 0.12145(18) 0.61477(17) 0.0316(5) Uani 1 1 d . . .
C19 C 0.7913(4) 0.0691(2) 0.68153(19) 0.0409(6) Uani 1 1 d . . .
H19A H 0.6797 0.0399 0.6532 0.049 Uiso 1 1 calc R . .
C20 C 0.8128(5) 0.0590(2) 0.7883(2) 0.0477(6) Uani 1 1 d . . .
H20A H 0.7166 0.0231 0.8330 0.057 Uiso 1 1 calc R . .
C21 C 0.9750(4) 0.1013(2) 0.8298(2) 0.0454(6) Uani 1 1 d . . .
H21A H 0.9914 0.0939 0.9032 0.054 Uiso 1 1 calc R . .
C22 C 1.1129(4) 0.1543(2) 0.7649(2) 0.0447(6) Uani 1 1 d . . .
H22A H 1.2236 0.1839 0.7936 0.054 Uiso 1 1 calc R . .
C23 C 1.0900(4) 0.1646(2) 0.65760(19) 0.0374(5) Uani 1 1 d . . .
H23A H 1.1851 0.2016 0.6132 0.045 Uiso 1 1 calc R . .
C24 C 0.5895(4) 0.3071(2) 0.5002(2) 0.0387(5) Uani 1 1 d . . .
H24A H 0.5298 0.3079 0.5741 0.046 Uiso 1 1 calc R . .
C25 C 0.4658(4) 0.4017(2) 0.4233(3) 0.0561(8) Uani 1 1 d . . .
H25A H 0.4588 0.3823 0.3506 0.067 Uiso 1 1 calc R . .
H25B H 0.3329 0.4568 0.4497 0.067 Uiso 1 1 calc R . .
C26 C 0.6820(4) 0.4078(2) 0.4598(2) 0.0441(6) Uani 1 1 d . . .
C27 C 0.7864(4) 0.4925(2) 0.5029(3) 0.0537(7) Uani 1 1 d . . .
H27A H 0.8563 0.4699 0.5712 0.064 Uiso 1 1 calc R . .
H27B H 0.7167 0.5766 0.4897 0.064 Uiso 1 1 calc R . .
C28 C 0.8925(5) 0.4267(3) 0.4107(2) 0.0530(7) Uani 1 1 d . . .
H28A H 0.8878 0.4706 0.3411 0.064 Uiso 1 1 calc R . .
H28B H 1.0274 0.3639 0.4226 0.064 Uiso 1 1 calc R . .
O5 O 0.0645(3) 0.48417(19) 0.72572(18) 0.0640(6) Uani 1 1 d . . .
O6 O 0.3882(3) 0.36280(16) 0.76822(17) 0.0583(5) Uani 1 1 d . . .
N3 N 0.3579(3) 0.55196(16) 0.77333(15) 0.0357(4) Uani 1 1 d . . .
C29 C 0.2500(4) 0.4714(2) 0.7531(2) 0.0444(6) Uani 1 1 d . . .
C30 C 0.6004(4) 0.3735(2) 0.7983(2) 0.0527(7) Uani 1 1 d . . .
H30A H 0.7121 0.3555 0.7406 0.063 Uiso 1 1 calc R . .
H30B H 0.6497 0.3193 0.8603 0.063 Uiso 1 1 calc R . .
C31 C 0.5688(4) 0.5005(2) 0.8235(2) 0.0401(5) Uani 1 1 d . . .
H31A H 0.6889 0.5348 0.7878 0.048 Uiso 1 1 calc R . .
C32 C 0.5546(4) 0.5186(2) 0.9393(2) 0.0384(5) Uani 1 1 d . . .
C33 C 0.3981(5) 0.4816(2) 1.0063(2) 0.0508(7) Uani 1 1 d . . .
H33A H 0.2977 0.4430 0.9799 0.061 Uiso 1 1 calc R . .
C34 C 0.3862(5) 0.5002(3) 1.1109(2) 0.0599(8) Uani 1 1 d . . .
H34A H 0.2779 0.4743 1.1560 0.072 Uiso 1 1 calc R . .
C35 C 0.5304(6) 0.5560(3) 1.1502(2) 0.0620(8) Uani 1 1 d . . .
H35A H 0.5221 0.5689 1.2222 0.074 Uiso 1 1 calc R . .
C36 C 0.6864(5) 0.5928(3) 1.0843(3) 0.0612(8) Uani 1 1 d . . .
H36A H 0.7869 0.6310 1.1110 0.073 Uiso 1 1 calc R . .
C37 C 0.6988(4) 0.5749(2) 0.9793(2) 0.0482(6) Uani 1 1 d . . .
H37A H 0.8069 0.6013 0.9344 0.058 Uiso 1 1 calc R . .
C38 C 0.2528(3) 0.67258(19) 0.78120(18) 0.0340(5) Uani 1 1 d . . .
H38A H 0.1906 0.6942 0.8519 0.041 Uiso 1 1 calc R . .
C39 C 0.1319(4) 0.7433(2) 0.6892(2) 0.0486(6) Uani 1 1 d . . .
H39A H 0.1275 0.7031 0.6255 0.058 Uiso 1 1 calc R . .
H39B H -0.0018 0.8047 0.7040 0.058 Uiso 1 1 calc R . .
C40 C 0.3475(4) 0.7612(2) 0.7172(2) 0.0411(6) Uani 1 1 d . . .
C41 C 0.4491(5) 0.8572(2) 0.7367(3) 0.0560(7) Uani 1 1 d . . .
H41A H 0.5152 0.8543 0.8052 0.067 Uiso 1 1 calc R . .
H41B H 0.3806 0.9367 0.7060 0.067 Uiso 1 1 calc R . .
C42 C 0.5604(4) 0.7664(3) 0.6625(2) 0.0510(6) Uani 1 1 d . . .
H42A H 0.5594 0.7904 0.5867 0.061 Uiso 1 1 calc R . .
H42B H 0.6940 0.7080 0.6859 0.061 Uiso 1 1 calc R . .

loop_
_atom_site_aniso_label
_atom_site_aniso_U_11
_atom_site_aniso_U_22
_atom_site_aniso_U_33
_atom_site_aniso_U_23
_atom_site_aniso_U_13
_atom_site_aniso_U_12
O1 0.0325(9) 0.0714(12) 0.0407(9) -0.0091(8) -0.0007(7) -0.0179(8)
O2 0.0405(9) 0.0482(10) 0.0383(9) -0.0135(7) 0.0024(7) -0.0125(8)
N1 0.0247(9) 0.0369(10) 0.0321(10) -0.0049(8) -0.0015(7) -0.0031(8)
C1 0.0348(13) 0.0442(13) 0.0261(11) -0.0007(9) 0.0017(9) -0.0128(10)
C2 0.0345(12) 0.0457(14) 0.0334(12) -0.0084(10) -0.0026(9) -0.0024(10)
C3 0.0242(10) 0.0359(12) 0.0318(11) -0.0027(9) 0.0004(8) -0.0042(9)
C4 0.0280(11) 0.0303(11) 0.0310(11) -0.0073(9) 0.0011(9) -0.0033(9)
C5 0.0393(13) 0.0381(13) 0.0403(13) -0.0037(10) -0.0054(10) -0.0114(10)
C6 0.0484(15) 0.0384(13) 0.0452(14) -0.0003(11) 0.0031(11) -0.0137(11)
C7 0.0470(15) 0.0427(14) 0.0344(12) 0.0008(10) -0.0015(10) -0.0003(11)
C8 0.0353(13) 0.0593(16) 0.0382(13) -0.0067(12) -0.0081(10) -0.0054(12)
C9 0.0323(12) 0.0470(14) 0.0348(12) -0.0036(10) 0.0011(9) -0.0114(10)
C10 0.0291(11) 0.0449(13) 0.0334(12) -0.0081(10) 0.0029(9) -0.0012(10)
C11 0.0306(13) 0.0520(16) 0.0639(17) -0.0137(13) -0.0050(12) 0.0057(11)
C12 0.0349(13) 0.0402(14) 0.0510(15) -0.0105(11) -0.0059(11) 0.0026(11)
C13 0.0639(19) 0.0453(16) 0.078(2) -0.0235(15) -0.0172(15) 0.0002(14)
C14 0.0540(16) 0.0461(16) 0.0678(19) 0.0021(13) -0.0176(14) -0.0153(13)
O3 0.0356(10) 0.0839(14) 0.0694(13) -0.0295(11) 0.0032(9) -0.0234(10)
O4 0.0546(11) 0.0513(11) 0.0540(11) -0.0229(9) 0.0139(9) -0.0180(9)
N2 0.0296(10) 0.0389(11) 0.0378(11) -0.0027(8) -0.0047(8) -0.0079(8)
C15 0.0428(15) 0.0543(15) 0.0335(13) -0.0113(11) 0.0114(10) -0.0200(12)
C16 0.0596(17) 0.0494(16) 0.0421(14) -0.0125(12) -0.0037(12) 0.0022(13)
C17 0.0323(12) 0.0417(13) 0.0350(12) -0.0018(10) -0.0005(9) -0.0042(10)
C18 0.0305(11) 0.0249(10) 0.0367(12) -0.0013(9) 0.0001(9) -0.0019(9)
C19 0.0437(14) 0.0427(14) 0.0396(14) 0.0030(11) -0.0039(11) -0.0187(11)
C20 0.0597(17) 0.0449(15) 0.0396(14) 0.0063(11) 0.0021(12) -0.0193(13)
C21 0.0613(17) 0.0365(13) 0.0354(13) -0.0016(10) -0.0096(12) -0.0042(12)
C22 0.0478(14) 0.0378(13) 0.0504(15) -0.0050(11) -0.0117(12) -0.0106(11)
C23 0.0316(11) 0.0331(12) 0.0466(14) 0.0006(10) -0.0016(10) -0.0073(9)
C24 0.0302(11) 0.0382(13) 0.0468(14) -0.0035(10) -0.0025(10) -0.0059(10)
C25 0.0388(14) 0.0440(15) 0.086(2) 0.0092(14) -0.0237(14) -0.0110(12)
C26 0.0351(13) 0.0401(14) 0.0576(16) 0.0016(12) -0.0128(11) -0.0093(11)
C27 0.0442(15) 0.0438(14) 0.0755(19) -0.0087(13) -0.0094(13) -0.0117(12)
C28 0.0527(16) 0.0547(17) 0.0582(17) -0.0008(13) -0.0075(13) -0.0260(13)
O5 0.0400(11) 0.0699(13) 0.0925(16) -0.0353(12) -0.0040(10) -0.0220(10)
O6 0.0489(11) 0.0389(10) 0.0911(15) -0.0263(10) 0.0071(10) -0.0127(9)
N3 0.0278(10) 0.0354(11) 0.0457(12) -0.0125(9) -0.0022(8) -0.0070(8)
C29 0.0390(14) 0.0434(14) 0.0546(16) -0.0220(12) 0.0079(11) -0.0127(11)
C30 0.0453(15) 0.0423(15) 0.0673(18) -0.0165(13) -0.0001(13) 0.0003(12)
C31 0.0291(12) 0.0394(13) 0.0511(14) -0.0076(11) 0.0001(10) -0.0055(10)
C32 0.0336(12) 0.0300(11) 0.0483(14) -0.0040(10) -0.0066(10) 0.0008(9)
C33 0.0491(16) 0.0519(16) 0.0525(17) -0.0020(12) -0.0054(12) -0.0138(13)
C34 0.0624(19) 0.0580(18) 0.0520(17) 0.0040(14) -0.0001(14) -0.0028(15)
C35 0.079(2) 0.0473(17) 0.0499(17) -0.0041(13) -0.0178(16) 0.0085(16)
C36 0.070(2) 0.0437(15) 0.071(2) -0.0116(14) -0.0301(17) -0.0055(14)
C37 0.0440(14) 0.0431(14) 0.0583(17) -0.0044(12) -0.0136(12) -0.0086(11)
C38 0.0284(11) 0.0357(12) 0.0387(12) -0.0085(10) 0.0012(9) -0.0074(9)
C39 0.0344(13) 0.0525(15) 0.0560(16) 0.0073(12) -0.0058(11) -0.0076(12)
C40 0.0329(12) 0.0395(13) 0.0505(14) -0.0024(11) -0.0007(10) -0.0080(10)
C41 0.0525(16) 0.0414(15) 0.076(2) -0.0080(13) 0.0115(14) -0.0163(13)
C42 0.0439(14) 0.0583(17) 0.0549(16) -0.0064(13) 0.0067(12) -0.0215(13)

loop_
_atom_type_symbol
_atom_type_description
_atom_type_scat_dispersion_real
_atom_type_scat_dispersion_imag
_atom_type_scat_source
C C 0.0033 0.0000 'International Tables Vol C Tables 4.2.6.8 and 6.1.1.4'
H H 0.0000 0.0000 'International Tables Vol C Tables 4.2.6.8 and 6.1.1.4'
N N 0.0061 0.0000 'International Tables Vol C Tables 4.2.6.8 and 6.1.1.4'
O O 0.0106 0.0000 'International Tables Vol C Tables 4.2.6.8 and 6.1.1.4'

loop_
_geom_angle_atom_site_label_1
_geom_angle_atom_site_label_2
_geom_angle_atom_site_label_3
_geom_angle
_geom_angle_site_symmetry_1
_geom_angle_site_symmetry_3
_geom_angle_publ_flag
C1 O2 C2 109.09(17) . . ?
C1 N1 C10 124.88(18) . . ?
C1 N1 C3 112.27(18) . . ?
C10 N1 C3 120.06(17) . . ?
O1 C1 N1 128.8(2) . . ?
O1 C1 O2 121.8(2) . . ?
N1 C1 O2 109.34(18) . . ?
O2 C2 C3 104.95(17) . . ?
O2 C2 H2A 110.8 . . ?
C3 C2 H2A 110.8 . . ?
O2 C2 H2B 110.8 . . ?
C3 C2 H2B 110.8 . . ?
H2A C2 H2B 108.8 . . ?
N1 C3 C4 113.62(17) . . ?
N1 C3 C2 99.39(17) . . ?
C4 C3 C2 114.18(19) . . ?
N1 C3 H3A 109.7 . . ?
C4 C3 H3A 109.7 . . ?
C2 C3 H3A 109.7 . . ?
C9 C4 C5 118.6(2) . . ?
C9 C4 C3 119.54(19) . . ?
C5 C4 C3 121.83(19) . . ?
C6 C5 C4 120.5(2) . . ?
C6 C5 H5A 119.7 . . ?
C4 C5 H5A 119.7 . . ?
C7 C6 C5 120.4(2) . . ?
C7 C6 H6A 119.8 . . ?
C5 C6 H6A 119.8 . . ?
C6 C7 C8 119.7(2) . . ?
C6 C7 H7A 120.1 . . ?
C8 C7 H7A 120.1 . . ?
C7 C8 C9 120.0(2) . . ?
C7 C8 H8A 120.0 . . ?
C9 C8 H8A 120.0 . . ?
C4 C9 C8 120.7(2) . . ?
C4 C9 H9A 119.7 . . ?
C8 C9 H9A 119.7 . . ?
N1 C10 C12 118.8(2) . . ?
N1 C10 C11 119.6(2) . . ?
C12 C10 C11 59.01(16) . . ?
N1 C10 H10A 115.8 . . ?
C12 C10 H10A 115.8 . . ?
C11 C10 H10A 115.8 . . ?
C12 C11 C10 59.10(16) . . ?
C12 C11 H11A 117.9 . . ?
C10 C11 H11A 117.9 . . ?
C12 C11 H11B 117.9 . . ?
C10 C11 H11B 117.9 . . ?
H11A C11 H11B 115.0 . . ?
C11 C12 C10 61.89(17) . . ?
C11 C12 C14 135.8(2) . . ?
C10 C12 C14 137.5(2) . . ?
C11 C12 C13 139.2(2) . . ?
C10 C12 C13 137.0(2) . . ?
C14 C12 C13 61.8(2) . . ?
C12 C13 C14 59.04(18) . . ?
C12 C13 H13A 117.9 . . ?
C14 C13 H13A 117.9 . . ?
C12 C13 H13B 117.9 . . ?
C14 C13 H13B 117.9 . . ?
H13A C13 H13B 115.0 . . ?
C12 C14 C13 59.15(19) . . ?
C12 C14 H14A 117.9 . . ?
C13 C14 H14A 117.9 . . ?
C12 C14 H14B 117.9 . . ?
C13 C14 H14B 117.9 . . ?
H14A C14 H14B 115.0 . . ?
C15 O4 C16 109.83(18) . . ?
C15 N2 C24 124.0(2) . . ?
C15 N2 C17 113.0(2) . . ?
C24 N2 C17 120.79(18) . . ?
O3 C15 N2 128.1(2) . . ?
O3 C15 O4 122.3(2) . . ?
N2 C15 O4 109.5(2) . . ?
O4 C16 C17 106.1(2) . . ?
O4 C16 H16A 110.5 . . ?
C17 C16 H16A 110.5 . . ?
O4 C16 H16B 110.5 . . ?
C17 C16 H16B 110.5 . . ?
H16A C16 H16B 108.7 . . ?
N2 C17 C18 112.66(18) . . ?
N2 C17 C16 100.06(19) . . ?
C18 C17 C16 115.1(2) . . ?
N2 C17 H17A 109.5 . . ?
C18 C17 H17A 109.5 . . ?
C16 C17 H17A 109.5 . . ?
C23 C18 C19 118.6(2) . . ?
C23 C18 C17 120.3(2) . . ?
C19 C18 C17 121.1(2) . . ?
C20 C19 C18 121.0(2) . . ?
C20 C19 H19A 119.5 . . ?
C18 C19 H19A 119.5 . . ?
C19 C20 C21 119.7(2) . . ?
C19 C20 H20A 120.2 . . ?
C21 C20 H20A 120.2 . . ?
C22 C21 C20 120.1(2) . . ?
C22 C21 H21A 120.0 . . ?
C20 C21 H21A 120.0 . . ?
C21 C22 C23 120.0(2) . . ?
C21 C22 H22A 120.0 . . ?
C23 C22 H22A 120.0 . . ?
C18 C23 C22 120.7(2) . . ?
C18 C23 H23A 119.7 . . ?
C22 C23 H23A 119.7 . . ?
N2 C24 C26 118.9(2) . . ?
N2 C24 C25 119.0(2) . . ?
C26 C24 C25 58.84(16) . . ?
N2 C24 H24A 116.0 . . ?
C26 C24 H24A 116.0 . . ?
C25 C24 H24A 116.0 . . ?
C26 C25 C24 59.31(16) . . ?
C26 C25 H25A 117.8 . . ?
C24 C25 H25A 117.8 . . ?
C26 C25 H25B 117.8 . . ?
C24 C25 H25B 117.8 . . ?
H25A C25 H25B 115.0 . . ?
C25 C26 C28 136.2(3) . . ?
C25 C26 C27 139.2(2) . . ?
C28 C26 C27 61.62(18) . . ?
C25 C26 C24 61.85(17) . . ?
C28 C26 C24 137.2(2) . . ?
C27 C26 C24 137.2(3) . . ?
C26 C27 C28 59.13(18) . . ?
C26 C27 H27A 117.9 . . ?
C28 C27 H27A 117.9 . . ?
C26 C27 H27B 117.9 . . ?
C28 C27 H27B 117.9 . . ?
H27A C27 H27B 115.0 . . ?
C26 C28 C27 59.25(18) . . ?
C26 C28 H28A 117.8 . . ?
C27 C28 H28A 117.8 . . ?
C26 C28 H28B 117.8 . . ?
C27 C28 H28B 117.8 . . ?
H28A C28 H28B 115.0 . . ?
C29 O6 C30 109.85(19) . . ?
C29 N3 C38 123.52(19) . . ?
C29 N3 C31 112.7(2) . . ?
C38 N3 C31 120.30(18) . . ?
O5 C29 N3 129.4(3) . . ?
O5 C29 O6 121.6(2) . . ?
N3 C29 O6 108.9(2) . . ?
O6 C30 C31 105.7(2) . . ?
O6 C30 H30A 110.6 . . ?
C31 C30 H30A 110.6 . . ?
O6 C30 H30B 110.6 . . ?
C31 C30 H30B 110.6 . . ?
H30A C30 H30B 108.7 . . ?
N3 C31 C32 111.96(19) . . ?
N3 C31 C30 99.66(19) . . ?
C32 C31 C30 114.9(2) . . ?
N3 C31 H31A 110.0 . . ?
C32 C31 H31A 110.0 . . ?
C30 C31 H31A 110.0 . . ?
C37 C32 C33 118.7(2) . . ?
C37 C32 C31 119.7(2) . . ?
C33 C32 C31 121.6(2) . . ?
C34 C33 C32 120.7(3) . . ?
C34 C33 H33A 119.7 . . ?
C32 C33 H33A 119.7 . . ?
C35 C34 C33 120.3(3) . . ?
C35 C34 H34A 119.8 . . ?
C33 C34 H34A 119.8 . . ?
C36 C35 C34 119.3(3) . . ?
C36 C35 H35A 120.4 . . ?
C34 C35 H35A 120.4 . . ?
C35 C36 C37 120.7(3) . . ?
C35 C36 H36A 119.7 . . ?
C37 C36 H36A 119.7 . . ?
C36 C37 C32 120.3(3) . . ?
C36 C37 H37A 119.8 . . ?
C32 C37 H37A 119.8 . . ?
N3 C38 C40 117.95(19) . . ?
N3 C38 C39 119.7(2) . . ?
C40 C38 C39 59.13(16) . . ?
N3 C38 H38A 116.0 . . ?
C40 C38 H38A 116.0 . . ?
C39 C38 H38A 116.0 . . ?
C40 C39 C38 59.30(16) . . ?
C40 C39 H39A 117.8 . . ?
C38 C39 H39A 117.8 . . ?
C40 C39 H39B 117.8 . . ?
C38 C39 H39B 117.8 . . ?
H39A C39 H39B 115.0 . . ?
C41 C40 C42 62.13(18) . . ?
C41 C40 C39 139.3(2) . . ?
C42 C40 C39 136.6(2) . . ?
C41 C40 C38 136.6(2) . . ?
C42 C40 C38 136.9(2) . . ?
C39 C40 C38 61.57(16) . . ?
C40 C41 C42 59.11(17) . . ?
C40 C41 H41A 117.9 . . ?
C42 C41 H41A 117.9 . . ?
C40 C41 H41B 117.9 . . ?
C42 C41 H41B 117.9 . . ?
H41A C41 H41B 115.0 . . ?
C40 C42 C41 58.76(17) . . ?
C40 C42 H42A 117.9 . . ?
C41 C42 H42A 117.9 . . ?
C40 C42 H42B 117.9 . . ?
C41 C42 H42B 117.9 . . ?
H42A C42 H42B 115.0 . . ?

loop_
_geom_bond_atom_site_label_1
_geom_bond_atom_site_label_2
_geom_bond_distance
_geom_bond_site_symmetry_2
_geom_bond_publ_flag
O1 C1 1.208(3) . ?
O2 C1 1.360(3) . ?
O2 C2 1.450(3) . ?
N1 C1 1.353(3) . ?
N1 C10 1.439(3) . ?
N1 C3 1.461(3) . ?
C2 C3 1.538(3) . ?
C2 H2A 0.9900 . ?
C2 H2B 0.9900 . ?
C3 C4 1.515(3) . ?
C3 H3A 1.0000 . ?
C4 C9 1.382(3) . ?
C4 C5 1.389(3) . ?
C5 C6 1.381(3) . ?
C5 H5A 0.9500 . ?
C6 C7 1.375(3) . ?
C6 H6A 0.9500 . ?
C7 C8 1.376(4) . ?
C7 H7A 0.9500 . ?
C8 C9 1.387(3) . ?
C8 H8A 0.9500 . ?
C9 H9A 0.9500 . ?
C10 C12 1.471(4) . ?
C10 C11 1.513(3) . ?
C10 H10A 1.0000 . ?
C11 C12 1.470(3) . ?
C11 H11A 0.9900 . ?
C11 H11B 0.9900 . ?
C12 C14 1.479(4) . ?
C12 C13 1.481(4) . ?
C13 C14 1.520(5) . ?
C13 H13A 0.9900 . ?
C13 H13B 0.9900 . ?
C14 H14A 0.9900 . ?
C14 H14B 0.9900 . ?
O3 C15 1.209(3) . ?
O4 C15 1.362(3) . ?
O4 C16 1.440(3) . ?
N2 C15 1.346(3) . ?
N2 C24 1.430(3) . ?
N2 C17 1.469(3) . ?
C16 C17 1.535(4) . ?
C16 H16A 0.9900 . ?
C16 H16B 0.9900 . ?
C17 C18 1.509(3) . ?
C17 H17A 1.0000 . ?
C18 C23 1.381(3) . ?
C18 C19 1.391(3) . ?
C19 C20 1.380(3) . ?
C19 H19A 0.9500 . ?
C20 C21 1.382(4) . ?
C20 H20A 0.9500 . ?
C21 C22 1.377(4) . ?
C21 H21A 0.9500 . ?
C22 C23 1.388(4) . ?
C22 H22A 0.9500 . ?
C23 H23A 0.9500 . ?
C24 C26 1.480(3) . ?
C24 C25 1.517(4) . ?
C24 H24A 1.0000 . ?
C25 C26 1.472(3) . ?
C25 H25A 0.9900 . ?
C25 H25B 0.9900 . ?
C26 C28 1.477(4) . ?
C26 C27 1.479(4) . ?
C27 C28 1.514(4) . ?
C27 H27A 0.9900 . ?
C27 H27B 0.9900 . ?
C28 H28A 0.9900 . ?
C28 H28B 0.9900 . ?
O5 C29 1.200(3) . ?
O6 C29 1.371(3) . ?
O6 C30 1.436(3) . ?
N3 C29 1.339(3) . ?
N3 C38 1.432(3) . ?
N3 C31 1.471(3) . ?
C30 C31 1.531(3) . ?
C30 H30A 0.9900 . ?
C30 H30B 0.9900 . ?
C31 C32 1.521(4) . ?
C31 H31A 1.0000 . ?
C32 C37 1.383(3) . ?
C32 C33 1.383(4) . ?
C33 C34 1.381(4) . ?
C33 H33A 0.9500 . ?
C34 C35 1.376(4) . ?
C34 H34A 0.9500 . ?
C35 C36 1.373(5) . ?
C35 H35A 0.9500 . ?
C36 C37 1.382(4) . ?
C36 H36A 0.9500 . ?
C37 H37A 0.9500 . ?
C38 C40 1.480(3) . ?
C38 C39 1.514(3) . ?
C38 H38A 1.0000 . ?
C39 C40 1.478(3) . ?
C39 H39A 0.9900 . ?
C39 H39B 0.9900 . ?
C40 C41 1.470(4) . ?
C40 C42 1.475(3) . ?
C41 C42 1.520(4) . ?
C41 H41A 0.9900 . ?
C41 H41B 0.9900 . ?
C42 H42A 0.9900 . ?
C42 H42B 0.9900 . ?

loop_
_geom_torsion_atom_site_label_1
_geom_torsion_atom_site_label_2
_geom_torsion_atom_site_label_3
_geom_torsion_atom_site_label_4
_geom_torsion
_geom_torsion_site_symmetry_1
_geom_torsion_site_symmetry_2
_geom_torsion_site_symmetry_3
_geom_torsion_site_symmetry_4
_geom_torsion_publ_flag
C10 N1 C1 O1 10.4(4) . . . . ?
C3 N1 C1 O1 171.4(2) . . . . ?
C10 N1 C1 O2 -171.0(2) . . . . ?
C3 N1 C1 O2 -10.1(2) . . . . ?
C2 O2 C1 O1 173.2(2) . . . . ?
C2 O2 C1 N1 -5.4(2) . . . . ?
C1 O2 C2 C3 17.5(2) . . . . ?
C1 N1 C3 C4 -102.1(2) . . . . ?
C10 N1 C3 C4 59.9(3) . . . . ?
C1 N1 C3 C2 19.6(2) . . . . ?
C10 N1 C3 C2 -178.4(2) . . . . ?
O2 C2 C3 N1 -21.3(2) . . . . ?
O2 C2 C3 C4 100.0(2) . . . . ?
N1 C3 C4 C9 -137.6(2) . . . . ?
C2 C3 C4 C9 109.3(2) . . . . ?
N1 C3 C4 C5 43.9(3) . . . . ?
C2 C3 C4 C5 -69.1(3) . . . . ?
C9 C4 C5 C6 -1.4(3) . . . . ?
C3 C4 C5 C6 177.1(2) . . . . ?
C4 C5 C6 C7 0.2(4) . . . . ?
C5 C6 C7 C8 1.1(4) . . . . ?
C6 C7 C8 C9 -1.2(4) . . . . ?
C5 C4 C9 C8 1.2(3) . . . . ?
C3 C4 C9 C8 -177.3(2) . . . . ?
C7 C8 C9 C4 0.1(4) . . . . ?
C1 N1 C10 C12 -124.2(2) . . . . ?
C3 N1 C10 C12 76.2(3) . . . . ?
C1 N1 C10 C11 -55.5(3) . . . . ?
C3 N1 C10 C11 144.9(2) . . . . ?
N1 C10 C11 C12 -107.7(2) . . . . ?
C10 C11 C12 C14 130.6(3) . . . . ?
C10 C11 C12 C13 -130.5(4) . . . . ?
N1 C10 C12 C11 109.2(2) . . . . ?
N1 C10 C12 C14 -19.2(4) . . . . ?
C11 C10 C12 C14 -128.3(4) . . . . ?
N1 C10 C12 C13 -117.5(3) . . . . ?
C11 C10 C12 C13 133.3(4) . . . . ?
C11 C12 C13 C14 -128.6(4) . . . . ?
C10 C12 C13 C14 130.7(3) . . . . ?
C11 C12 C14 C13 133.0(3) . . . . ?
C10 C12 C14 C13 -130.0(4) . . . . ?
C24 N2 C15 O3 12.6(4) . . . . ?
C17 N2 C15 O3 175.5(2) . . . . ?
C24 N2 C15 O4 -168.8(2) . . . . ?
C17 N2 C15 O4 -5.9(3) . . . . ?
C16 O4 C15 O3 176.1(2) . . . . ?
C16 O4 C15 N2 -2.6(3) . . . . ?
C15 O4 C16 C17 9.4(3) . . . . ?
C15 N2 C17 C18 -111.9(2) . . . . ?
C24 N2 C17 C18 51.7(3) . . . . ?
C15 N2 C17 C16 10.9(2) . . . . ?
C24 N2 C17 C16 174.5(2) . . . . ?
O4 C16 C17 N2 -11.7(2) . . . . ?
O4 C16 C17 C18 109.4(2) . . . . ?
N2 C17 C18 C23 -122.3(2) . . . . ?
C16 C17 C18 C23 123.8(2) . . . . ?
N2 C17 C18 C19 57.9(3) . . . . ?
C16 C17 C18 C19 -56.0(3) . . . . ?
C23 C18 C19 C20 -0.7(3) . . . . ?
C17 C18 C19 C20 179.1(2) . . . . ?
C18 C19 C20 C21 0.0(4) . . . . ?
C19 C20 C21 C22 0.6(4) . . . . ?
C20 C21 C22 C23 -0.5(4) . . . . ?
C19 C18 C23 C22 0.9(3) . . . . ?
C17 C18 C23 C22 -179.0(2) . . . . ?
C21 C22 C23 C18 -0.3(4) . . . . ?
C15 N2 C24 C26 -128.3(2) . . . . ?
C17 N2 C24 C26 70.0(3) . . . . ?
C15 N2 C24 C25 -60.0(3) . . . . ?
C17 N2 C24 C25 138.3(2) . . . . ?
N2 C24 C25 C26 -108.0(2) . . . . ?
C24 C25 C26 C28 130.1(4) . . . . ?
C24 C25 C26 C27 -130.9(4) . . . . ?
N2 C24 C26 C25 108.3(3) . . . . ?
N2 C24 C26 C28 -20.6(4) . . . . ?
C25 C24 C26 C28 -128.9(4) . . . . ?
N2 C24 C26 C27 -118.5(3) . . . . ?
C25 C24 C26 C27 133.3(4) . . . . ?
C25 C26 C27 C28 -129.0(4) . . . . ?
C24 C26 C27 C28 130.1(4) . . . . ?
C25 C26 C28 C27 132.8(4) . . . . ?
C24 C26 C28 C27 -130.1(4) . . . . ?
C38 N3 C29 O5 10.4(4) . . . . ?
C31 N3 C29 O5 169.3(3) . . . . ?
C38 N3 C29 O6 -169.9(2) . . . . ?
C31 N3 C29 O6 -10.9(3) . . . . ?
C30 O6 C29 O5 178.7(3) . . . . ?
C30 O6 C29 N3 -1.1(3) . . . . ?
C29 O6 C30 C31 11.8(3) . . . . ?
C29 N3 C31 C32 -105.0(2) . . . . ?
C38 N3 C31 C32 54.7(3) . . . . ?
C29 N3 C31 C30 17.0(3) . . . . ?
C38 N3 C31 C30 176.7(2) . . . . ?
O6 C30 C31 N3 -16.4(3) . . . . ?
O6 C30 C31 C32 103.4(2) . . . . ?
N3 C31 C32 C37 -123.1(2) . . . . ?
C30 C31 C32 C37 124.2(2) . . . . ?
N3 C31 C32 C33 56.0(3) . . . . ?
C30 C31 C32 C33 -56.8(3) . . . . ?
C37 C32 C33 C34 -0.1(4) . . . . ?
C31 C32 C33 C34 -179.2(2) . . . . ?
C32 C33 C34 C35 0.0(4) . . . . ?
C33 C34 C35 C36 -0.1(4) . . . . ?
C34 C35 C36 C37 0.3(4) . . . . ?
C35 C36 C37 C32 -0.4(4) . . . . ?
C33 C32 C37 C36 0.3(4) . . . . ?
C31 C32 C37 C36 179.4(2) . . . . ?
C29 N3 C38 C40 -127.6(2) . . . . ?
C31 N3 C38 C40 75.0(3) . . . . ?
C29 N3 C38 C39 -59.1(3) . . . . ?
C31 N3 C38 C39 143.5(2) . . . . ?
N3 C38 C39 C40 -106.7(2) . . . . ?
C38 C39 C40 C41 -129.7(4) . . . . ?
C38 C39 C40 C42 129.5(3) . . . . ?
N3 C38 C40 C41 -117.3(3) . . . . ?
C39 C38 C40 C41 133.1(4) . . . . ?
N3 C38 C40 C42 -19.5(4) . . . . ?
C39 C38 C40 C42 -129.1(4) . . . . ?
N3 C38 C40 C39 109.6(2) . . . . ?
C39 C40 C41 C42 -130.2(4) . . . . ?
C38 C40 C41 C42 130.1(3) . . . . ?
C39 C40 C42 C41 133.6(4) . . . . ?
C38 C40 C42 C41 -129.7(4) . . . . ?
